data_4076895
loop_
_publ_author_name
'Yoshimitsu, Shin-ichi'
'Hikichi, Shiro'
'Akita, Munetaka'

_publ_section_title
;
 Synthesis and Characterization of Coordinatively Unsaturated Alkynyl- and
 Aryl-Cobalt Complexes with 15 Valence Electrons, TpiPr2Co&#x2212;R,
 Bearing the Hydrotris(3,5-diisopropylpyrazolyl)borato Ligand (TpiPr2)
;
_journal_issue 18
_journal_name_full Organometallics
_journal_page_first 3762
_journal_paper_doi 10.1021/om020268u
_journal_volume 21
_journal_year 2002
_chemical_formula_sum 'C35 H61 B Co N6 Si'
_chemical_formula_weight 663.73
_chemical_name_common 'compound 1e'
_chemical_name_systematic
;
  ?
;
_space_group_IT_number 4
_symmetry_space_group_name_Hall 'P 2yb'
_symmetry_space_group_name_H-M 'P 1 21 1'
_atom_sites_solution_hydrogens geom
_atom_sites_solution_primary direct
_atom_sites_solution_secondary difmap
_audit_creation_method SHELXL-97
_cell_angle_alpha 90.00
_cell_angle_beta 108.0740(10)
_cell_angle_gamma 90.00
_cell_formula_units_Z 4
_cell_length_a 14.1440(4)
_cell_length_b 31.3152(8)
_cell_length_c 9.5739(2)
_cell_measurement_temperature 213(2)
_cell_volume 4031.25(18)
_computing_structure_refinement 'SHELXL-97 (Sheldrick, 1997)'
_computing_structure_solution 'SHELXS-97 (Sheldrick, 1990)'
_diffrn_ambient_temperature 213(2)
_diffrn_measured_fraction_theta_full 0.950
_diffrn_measured_fraction_theta_max 0.950
_diffrn_radiation_monochromator graphite
_diffrn_radiation_source 'fine-focus sealed tube'
_diffrn_radiation_type MoK\a
_diffrn_radiation_wavelength 0.71069
_diffrn_reflns_av_R_equivalents 0.0000
_diffrn_reflns_av_sigmaI/netI 0.1154
_diffrn_reflns_limit_h_max 18
_diffrn_reflns_limit_h_min 0
_diffrn_reflns_limit_k_max 40
_diffrn_reflns_limit_k_min 0
_diffrn_reflns_limit_l_max 11
_diffrn_reflns_limit_l_min -12
_diffrn_reflns_number 8957
_diffrn_reflns_theta_full 27.48
_diffrn_reflns_theta_max 27.48
_diffrn_reflns_theta_min 1.30
_exptl_absorpt_coefficient_mu 0.485
_exptl_crystal_density_diffrn 1.094
_exptl_crystal_density_method 'not measured'
_exptl_crystal_F_000 1436
_refine_diff_density_max 0.349
_refine_diff_density_min -0.515
_refine_diff_density_rms 0.066
_refine_ls_abs_structure_details 'Flack H D (1983), Acta Cryst. A39, 876-881'
_refine_ls_abs_structure_Flack 0.09(2)
_refine_ls_extinction_method none
_refine_ls_goodness_of_fit_ref 0.776
_refine_ls_hydrogen_treatment mixed
_refine_ls_matrix_type full
_refine_ls_number_parameters 823
_refine_ls_number_reflns 8957
_refine_ls_number_restraints 1
_refine_ls_restrained_S_all 0.776
_refine_ls_R_factor_all 0.0876
_refine_ls_R_factor_gt 0.0518
_refine_ls_shift/su_max 0.180
_refine_ls_shift/su_mean 0.005
_refine_ls_structure_factor_coef Fsqd
_refine_ls_weighting_details 'calc w=1/[\s^2^(Fo^2^)+(0.1000P)^2^+0.0000P] where P=(Fo^2^+2Fc^2^)/3'
_refine_ls_weighting_scheme calc
_refine_ls_wR_factor_gt 0.1283
_refine_ls_wR_factor_ref 0.1438
_reflns_number_gt 5869
_reflns_number_total 8957
_reflns_threshold_expression >2sigma(I)
_cod_data_source_file om020268u.cif
_cod_data_source_block shelxl
_cod_database_code 4076895

loop_
_symmetry_equiv_pos_as_xyz
'x, y, z'
'-x, y+1/2, -z'

loop_
_atom_site_label
_atom_site_type_symbol
_atom_site_fract_x
_atom_site_fract_y
_atom_site_fract_z
_atom_site_U_iso_or_equiv
_atom_site_adp_type
_atom_site_occupancy
_atom_site_symmetry_multiplicity
_atom_site_calc_flag
_atom_site_refinement_flags
Co1 Co 0.88542(5) 0.42712(3) 0.20136(7) 0.02611(18) Uani 1 1 d .
Co2 Co 0.11356(5) 0.17775(3) 0.30412(7) 0.02720(18) Uani 1 1 d .
Si1 Si 1.24161(11) 0.43150(9) 0.2110(2) 0.0466(5) Uani 1 1 d .
Si2 Si 0.46283(13) 0.17736(12) 0.2952(2) 0.0666(7) Uani 1 1 d .
N11A N 0.7893(3) 0.47611(16) 0.1207(5) 0.0279(10) Uani 1 1 d .
N11B N 0.0515(3) 0.22374(17) 0.3978(5) 0.0285(11) Uani 1 1 d .
N12A N 0.6939(3) 0.46897(17) 0.1300(5) 0.0286(11) Uani 1 1 d .
N12B N -0.0502(3) 0.21714(16) 0.3718(4) 0.0241(10) Uani 1 1 d .
N21A N 0.7848(3) 0.38366(17) 0.0929(5) 0.0267(10) Uani 1 1 d .
N21B N -0.0014(3) 0.1798(2) 0.1168(4) 0.0273(9) Uani 1 1 d .
N22A N 0.6909(3) 0.38881(15) 0.1055(5) 0.0242(10) Uani 1 1 d .
N22B N -0.0930(3) 0.17473(18) 0.1360(4) 0.0269(10) Uani 1 1 d .
N31A N 0.8448(3) 0.42177(17) 0.3850(4) 0.0285(11) Uani 1 1 d .
N31B N 0.0568(3) 0.13092(17) 0.3939(5) 0.0282(11) Uani 1 1 d .
N32A N 0.7432(3) 0.42304(17) 0.3596(4) 0.0266(10) Uani 1 1 d .
N32B N -0.0433(3) 0.13596(16) 0.3815(5) 0.0257(10) Uani 1 1 d .
C1A C 1.0251(4) 0.4278(3) 0.2052(6) 0.0385(13) Uani 1 1 d .
C1B C 0.2496(4) 0.1760(3) 0.3007(6) 0.0365(13) Uani 1 1 d .
C2A C 1.1107(4) 0.4287(3) 0.2094(7) 0.0424(15) Uani 1 1 d .
C2B C 0.3358(5) 0.1743(3) 0.2967(7) 0.0490(18) Uani 1 1 d .
C3A C 1.2470(6) 0.4614(4) 0.0451(10) 0.073(3) Uani 1 1 d .
C3B C 0.4984(7) 0.2356(5) 0.3213(14) 0.108(5) Uani 1 1 d .
C4A C 1.1988(8) 0.5054(4) 0.0271(14) 0.096(4) Uani 1 1 d .
H3 H 1.2312 0.5227 0.1112 0.096 Uiso 1 1 calc R
H4 H 1.1297 0.5026 0.0184 0.096 Uiso 1 1 calc R
H5 H 1.2052 0.5188 -0.0598 0.096 Uiso 1 1 calc R
C4B C 0.4850(12) 0.2562(6) 0.461(2) 0.161(8) Uani 1 1 d .
H64 H 0.4960 0.2350 0.5373 0.161 Uiso 1 1 calc R
H65 H 0.4188 0.2673 0.4394 0.161 Uiso 1 1 calc R
H66 H 0.5321 0.2790 0.4942 0.161 Uiso 1 1 calc R
C5A C 1.2945(6) 0.3768(4) 0.2152(10) 0.072(3) Uani 1 1 d .
C5B C 0.4717(8) 0.1587(5) 0.1140(13) 0.120(6) Uani 1 1 d .
C6A C 1.2361(8) 0.3467(4) 0.0990(14) 0.110(5) Uani 1 1 d .
H8 H 1.1686 0.3456 0.1006 0.110 Uiso 1 1 calc R
H9 H 1.2651 0.3187 0.1174 0.110 Uiso 1 1 calc R
H10 H 1.2373 0.3565 0.0045 0.110 Uiso 1 1 calc R
C6B C 0.4023(8) 0.1779(6) -0.0186(10) 0.124(5) Uani 1 1 d .
H69 H 0.4121 0.2082 -0.0165 0.124 Uiso 1 1 calc R
H70 H 0.3352 0.1718 -0.0215 0.124 Uiso 1 1 calc R
H71 H 0.4142 0.1662 -0.1043 0.124 Uiso 1 1 calc R
C7A C 1.3160(6) 0.4601(4) 0.3806(10) 0.072(3) Uani 1 1 d .
C7B C 0.5435(6) 0.1453(4) 0.4500(12) 0.092(4) Uani 1 1 d .
C8A C 1.3065(7) 0.4444(4) 0.5212(10) 0.094(4) Uani 1 1 d .
H13 H 1.2374 0.4424 0.5139 0.094 Uiso 1 1 calc R
H14 H 1.3392 0.4638 0.5986 0.094 Uiso 1 1 calc R
H15 H 1.3367 0.4167 0.5424 0.094 Uiso 1 1 calc R
C8B C 0.5059(9) 0.1003(5) 0.4590(16) 0.105(4) Uani 1 1 d .
H74 H 0.4391 0.1015 0.4636 0.105 Uiso 1 1 calc R
H75 H 0.5479 0.0865 0.5456 0.105 Uiso 1 1 calc R
H76 H 0.5068 0.0845 0.3737 0.105 Uiso 1 1 calc R
C11A C 0.7856(4) 0.51256(19) 0.0466(6) 0.0289(12) Uani 1 1 d .
C11B C 0.0748(5) 0.2615(2) 0.4628(7) 0.0354(14) Uani 1 1 d .
C12A C 0.6905(5) 0.5297(2) 0.0083(7) 0.0360(14) Uani 1 1 d .
C12B C -0.0120(5) 0.2810(2) 0.4752(7) 0.0328(15) Uani 1 1 d .
C13A C 0.6333(4) 0.5013(2) 0.0631(6) 0.0294(13) Uani 1 1 d .
C13B C -0.0887(4) 0.25192(19) 0.4172(6) 0.0280(12) Uani 1 1 d .
C14A C 0.8770(5) 0.5289(2) 0.0159(8) 0.0421(16) Uani 1 1 d .
C14B C 0.1806(5) 0.2780(3) 0.5023(8) 0.0470(18) Uani 1 1 d .
C15A C 0.8844(9) 0.5771(4) 0.0256(15) 0.112(4) Uani 1 1 d .
H19 H 0.9462 0.5861 0.0133 0.112 Uiso 1 1 calc R
H20 H 0.8815 0.5863 0.1199 0.112 Uiso 1 1 calc R
H21 H 0.8301 0.5895 -0.0503 0.112 Uiso 1 1 calc R
C15B C 0.1834(8) 0.3258(4) 0.5244(18) 0.127(6) Uani 1 1 d .
H80 H 0.2462 0.3367 0.5215 0.127 Uiso 1 1 calc R
H81 H 0.1752 0.3323 0.6180 0.127 Uiso 1 1 calc R
H82 H 0.1306 0.3388 0.4479 0.127 Uiso 1 1 calc R
C16A C 0.8815(9) 0.5127(5) -0.1270(11) 0.111(5) Uani 1 1 d .
H22 H 0.8846 0.4821 -0.1245 0.111 Uiso 1 1 calc R
H23 H 0.9396 0.5239 -0.1458 0.111 Uiso 1 1 calc R
H24 H 0.8231 0.5217 -0.2036 0.111 Uiso 1 1 calc R
C16B C 0.2466(7) 0.2556(4) 0.6274(12) 0.102(4) Uani 1 1 d .
H83 H 0.2267 0.2611 0.7129 0.102 Uiso 1 1 calc R
H84 H 0.3136 0.2655 0.6443 0.102 Uiso 1 1 calc R
H85 H 0.2434 0.2255 0.6078 0.102 Uiso 1 1 calc R
C17A C 0.5259(4) 0.5036(2) 0.0523(7) 0.0358(15) Uani 1 1 d .
C17B C -0.1993(4) 0.2562(2) 0.4004(6) 0.0312(13) Uani 1 1 d .
C18A C 0.5117(6) 0.5287(4) 0.1783(10) 0.080(3) Uani 1 1 d .
H26 H 0.5514 0.5164 0.2694 0.080 Uiso 1 1 calc R
H27 H 0.4429 0.5280 0.1733 0.080 Uiso 1 1 calc R
H28 H 0.5318 0.5577 0.1724 0.080 Uiso 1 1 calc R
C18B C -0.2300(5) 0.3028(2) 0.3907(7) 0.0458(17) Uani 1 1 d .
H87 H -0.1951 0.3170 0.4807 0.046 Uiso 1 1 calc R
H88 H -0.3003 0.3047 0.3747 0.046 Uiso 1 1 calc R
H89 H -0.2141 0.3161 0.3105 0.046 Uiso 1 1 calc R
C19A C 0.4625(7) 0.5202(4) -0.0989(10) 0.093(4) Uani 1 1 d .
H29 H 0.4765 0.5499 -0.1075 0.093 Uiso 1 1 calc R
H30 H 0.3933 0.5167 -0.1088 0.093 Uiso 1 1 calc R
H31 H 0.4781 0.5043 -0.1747 0.093 Uiso 1 1 calc R
C19B C -0.2216(5) 0.2333(3) 0.5272(7) 0.0437(16) Uani 1 1 d .
H90 H -0.2920 0.2336 0.5118 0.044 Uiso 1 1 calc R
H91 H -0.1879 0.2475 0.6178 0.044 Uiso 1 1 calc R
H92 H -0.1991 0.2042 0.5316 0.044 Uiso 1 1 calc R
C21A C 0.7816(5) 0.3507(2) 0.0043(6) 0.0309(13) Uani 1 1 d .
C21B C -0.0149(4) 0.1822(2) -0.0277(5) 0.0280(12) Uani 1 1 d .
C22A C 0.6850(5) 0.3348(2) -0.0443(6) 0.0361(14) Uani 1 1 d .
C22B C -0.1147(4) 0.1778(3) -0.1026(5) 0.0344(13) Uani 1 1 d .
C23A C 0.6296(4) 0.3586(2) 0.0205(6) 0.0313(13) Uani 1 1 d .
C23B C -0.1643(4) 0.1735(2) 0.0020(5) 0.0284(12) Uani 1 1 d .
C24A C 0.8747(5) 0.3357(2) -0.0269(7) 0.0337(13) Uani 1 1 d .
C24B C 0.0734(4) 0.18925(19) -0.0832(6) 0.0312(14) Uani 1 1 d .
C25A C 0.9389(6) 0.3091(3) 0.1001(7) 0.057(2) Uani 1 1 d .
H34 H 0.9017 0.2848 0.1149 0.057 Uiso 1 1 calc R
H35 H 0.9585 0.3261 0.1878 0.057 Uiso 1 1 calc R
H36 H 0.9971 0.2995 0.0778 0.057 Uiso 1 1 calc R
C25B C 0.0481(5) 0.1794(3) -0.2464(6) 0.0471(16) Uani 1 1 d .
H95 H -0.0068 0.1969 -0.3007 0.047 Uiso 1 1 calc R
H96 H 0.0304 0.1499 -0.2633 0.047 Uiso 1 1 calc R
H97 H 0.1048 0.1854 -0.2783 0.047 Uiso 1 1 calc R
C26A C 0.8492(6) 0.3110(3) -0.1723(6) 0.0478(17) Uani 1 1 d .
H37 H 0.8164 0.2848 -0.1633 0.048 Uiso 1 1 calc R
H38 H 0.9092 0.3047 -0.1952 0.048 Uiso 1 1 calc R
H39 H 0.8060 0.3280 -0.2495 0.048 Uiso 1 1 calc R
C26B C 0.1153(6) 0.2342(2) -0.0465(8) 0.0490(17) Uani 1 1 d .
H98 H 0.1254 0.2400 0.0556 0.049 Uiso 1 1 calc R
H99 H 0.0693 0.2546 -0.1056 0.049 Uiso 1 1 calc R
H100 H 0.1776 0.2363 -0.0664 0.049 Uiso 1 1 calc R
C27A C 0.5192(5) 0.3560(3) 0.0075(7) 0.0392(16) Uani 1 1 d .
C27B C -0.2737(4) 0.1692(2) -0.0168(6) 0.0361(16) Uani 1 1 d .
C28A C 0.4604(6) 0.3828(4) -0.1223(10) 0.078(3) Uani 1 1 d .
H41 H 0.4882 0.4111 -0.1134 0.078 Uiso 1 1 calc R
H42 H 0.3923 0.3845 -0.1238 0.078 Uiso 1 1 calc R
H43 H 0.4636 0.3700 -0.2118 0.078 Uiso 1 1 calc R
C28B C -0.3157(6) 0.1322(4) -0.1167(12) 0.086(3) Uani 1 1 d .
H102 H -0.3848 0.1288 -0.1258 0.086 Uiso 1 1 calc R
H103 H -0.2803 0.1066 -0.0763 0.086 Uiso 1 1 calc R
H104 H -0.3088 0.1375 -0.2118 0.086 Uiso 1 1 calc R
C29A C 0.4853(7) 0.3100(3) -0.0150(14) 0.089(3) Uani 1 1 d .
H44 H 0.4164 0.3083 -0.0212 0.089 Uiso 1 1 calc R
H45 H 0.5241 0.2931 0.0663 0.089 Uiso 1 1 calc R
H46 H 0.4940 0.2994 -0.1043 0.089 Uiso 1 1 calc R
C29B C -0.3289(6) 0.2103(3) -0.0758(12) 0.082(3) Uani 1 1 d .
H105 H -0.2985 0.2337 -0.0129 0.082 Uiso 1 1 calc R
H106 H -0.3971 0.2077 -0.0786 0.082 Uiso 1 1 calc R
H107 H -0.3260 0.2156 -0.1732 0.082 Uiso 1 1 calc R
C31A C 0.8885(4) 0.41866(19) 0.5283(5) 0.0289(13) Uani 1 1 d .
C31B C 0.0889(4) 0.0958(2) 0.4725(6) 0.0302(13) Uani 1 1 d .
C32A C 0.8154(4) 0.4189(2) 0.6006(6) 0.0336(15) Uani 1 1 d .
C32B C 0.0118(6) 0.0783(2) 0.5144(7) 0.0392(17) Uani 1 1 d .
C33A C 0.7247(4) 0.4222(2) 0.4920(5) 0.0282(12) Uani 1 1 d .
C33B C -0.0690(4) 0.1039(2) 0.4571(6) 0.0298(13) Uani 1 1 d .
C34A C 1.0006(4) 0.4172(2) 0.5909(6) 0.0352(15) Uani 1 1 d .
C34B C 0.1974(5) 0.0830(2) 0.5109(6) 0.0339(14) Uani 1 1 d .
C35A C 1.0439(5) 0.4625(3) 0.6049(9) 0.057(2) Uani 1 1 d .
H49 H 1.1143 0.4613 0.6530 0.057 Uiso 1 1 calc R
H50 H 1.0133 0.4798 0.6616 0.057 Uiso 1 1 calc R
H51 H 1.0312 0.4747 0.5088 0.057 Uiso 1 1 calc R
C35B C 0.2601(5) 0.1104(2) 0.6389(8) 0.0487(18) Uani 1 1 d .
H110 H 0.3293 0.1043 0.6564 0.049 Uiso 1 1 calc R
H111 H 0.2424 0.1041 0.7257 0.049 Uiso 1 1 calc R
H112 H 0.2479 0.1401 0.6147 0.049 Uiso 1 1 calc R
C36A C 1.0335(5) 0.3935(3) 0.7350(7) 0.055(2) Uani 1 1 d .
H52 H 1.0190 0.4103 0.8097 0.055 Uiso 1 1 calc R
H53 H 1.1038 0.3882 0.7623 0.055 Uiso 1 1 calc R
H54 H 0.9988 0.3668 0.7248 0.055 Uiso 1 1 calc R
C36B C 0.2121(5) 0.0355(2) 0.5461(8) 0.0459(17) Uani 1 1 d .
H113 H 0.1933 0.0292 0.6319 0.046 Uiso 1 1 calc R
H114 H 0.2808 0.0282 0.5639 0.046 Uiso 1 1 calc R
H115 H 0.1716 0.0191 0.4645 0.046 Uiso 1 1 calc R
C37A C 0.6220(4) 0.4233(3) 0.5057(6) 0.0364(14) Uani 1 1 d .
C37B C -0.1751(5) 0.0986(2) 0.4640(8) 0.0377(15) Uani 1 1 d .
C38A C 0.6221(6) 0.4451(3) 0.6471(10) 0.075(3) Uani 1 1 d .
H56 H 0.6568 0.4276 0.7294 0.075 Uiso 1 1 calc R
H57 H 0.5548 0.4493 0.6470 0.075 Uiso 1 1 calc R
H58 H 0.6547 0.4723 0.6546 0.075 Uiso 1 1 calc R
C38B C -0.2388(6) 0.0745(3) 0.3294(9) 0.064(2) Uani 1 1 d .
H117 H -0.3061 0.0732 0.3315 0.064 Uiso 1 1 calc R
H118 H -0.2133 0.0460 0.3299 0.064 Uiso 1 1 calc R
H119 H -0.2370 0.0890 0.2420 0.064 Uiso 1 1 calc R
C39A C 0.5789(5) 0.3789(3) 0.4969(9) 0.055(2) Uani 1 1 d .
H59 H 0.5139 0.3804 0.5083 0.055 Uiso 1 1 calc R
H60 H 0.6214 0.3616 0.5736 0.055 Uiso 1 1 calc R
H61 H 0.5742 0.3666 0.4032 0.055 Uiso 1 1 calc R
C39B C -0.1759(6) 0.0765(3) 0.6052(9) 0.066(2) Uani 1 1 d .
H120 H -0.2433 0.0732 0.6055 0.066 Uiso 1 1 calc R
H121 H -0.1397 0.0935 0.6880 0.066 Uiso 1 1 calc R
H122 H -0.1451 0.0490 0.6112 0.066 Uiso 1 1 calc R
B1 B 0.6725(4) 0.4264(3) 0.1999(6) 0.0308(14) Uani 1 1 d .
B2 B -0.0999(4) 0.1755(3) 0.2968(6) 0.0284(14) Uani 1 1 d .
H1 H 1.3166 0.4641 0.0506 0.089 Uiso 1 1 d .
H2 H 1.2160 0.4442 -0.0405 0.089 Uiso 1 1 d .
H6 H 1.3586 0.3806 0.2048 0.091 Uiso 1 1 d .
H7 H 1.3003 0.3655 0.3089 0.091 Uiso 1 1 d .
H11 H 1.3850 0.4586 0.3871 0.092 Uiso 1 1 d .
H12 H 1.2971 0.4898 0.3709 0.092 Uiso 1 1 d .
H16 H 0.6040 0.4255 0.2010 0.038 Uiso 1 1 d .
H17 H 0.6691 0.5557 -0.0446 0.042 Uiso 1 1 d .
H18 H 0.9333 0.5180 0.0880 0.054 Uiso 1 1 d .
H25 H 0.5034 0.4751 0.0614 0.043 Uiso 1 1 d .
H32 H 0.6612 0.3108 -0.1091 0.047 Uiso 1 1 d .
H33 H 0.9124 0.3608 -0.0354 0.040 Uiso 1 1 d .
H40 H 0.5090 0.3669 0.0946 0.048 Uiso 1 1 d .
H47 H 0.8271 0.4183 0.7054 0.046 Uiso 1 1 d .
H48 H 1.0259 0.4013 0.5229 0.044 Uiso 1 1 d .
H55 H 0.5793 0.4399 0.4240 0.047 Uiso 1 1 d .
H62 H 0.5684 0.2400 0.3421 0.167 Uiso 1 1 d .
H63 H 0.4611 0.2536 0.2536 0.167 Uiso 1 1 d .
H67 H 0.5388 0.1622 0.1119 0.131 Uiso 1 1 d .
H68 H 0.4603 0.1273 0.1085 0.131 Uiso 1 1 d .
H72 H 0.6096 0.1450 0.4483 0.109 Uiso 1 1 d .
H73 H 0.5457 0.1604 0.5441 0.109 Uiso 1 1 d .
H77 H -0.1682 0.1745 0.2943 0.034 Uiso 1 1 d .
H78 H -0.0168 0.3088 0.5187 0.040 Uiso 1 1 d .
H79 H 0.2025 0.2733 0.4187 0.060 Uiso 1 1 d .
H86 H -0.2357 0.2424 0.3094 0.040 Uiso 1 1 d .
H93 H -0.1459 0.1774 -0.2081 0.042 Uiso 1 1 d .
H94 H 0.1240 0.1689 -0.0337 0.036 Uiso 1 1 d .
H101 H -0.2807 0.1638 0.0769 0.045 Uiso 1 1 d .
H108 H 0.0154 0.0532 0.5725 0.046 Uiso 1 1 d .
H109 H 0.2185 0.0883 0.4262 0.041 Uiso 1 1 d .
H116 H -0.2040 0.1267 0.4600 0.048 Uiso 1 1 d .

loop_
_atom_site_aniso_label
_atom_site_aniso_U_11
_atom_site_aniso_U_22
_atom_site_aniso_U_33
_atom_site_aniso_U_23
_atom_site_aniso_U_13
_atom_site_aniso_U_12
Co1 0.0186(3) 0.0286(4) 0.0329(4) 0.0000(4) 0.0105(3) 0.0000(4)
Co2 0.0209(3) 0.0351(5) 0.0276(3) 0.0036(4) 0.0103(3) -0.0001(4)
Si1 0.0212(7) 0.0627(14) 0.0584(10) -0.0048(11) 0.0162(7) -0.0034(10)
Si2 0.0270(8) 0.0981(19) 0.0773(13) 0.0094(16) 0.0198(8) 0.0001(14)
N11A 0.023(2) 0.028(3) 0.035(2) 0.000(2) 0.0121(18) 0.002(2)
N11B 0.022(2) 0.037(3) 0.027(2) -0.002(2) 0.0094(18) -0.001(2)
N12A 0.019(2) 0.034(3) 0.033(2) -0.001(2) 0.0098(18) 0.003(2)
N12B 0.020(2) 0.028(3) 0.028(2) -0.0011(19) 0.0121(17) 0.0001(19)
N21A 0.017(2) 0.030(3) 0.037(2) -0.001(2) 0.0133(18) 0.0041(19)
N21B 0.0204(18) 0.035(3) 0.0292(19) 0.001(2) 0.0117(16) 0.006(2)
N22A 0.017(2) 0.024(3) 0.031(2) -0.0015(19) 0.0056(16) 0.0006(19)
N22B 0.0169(18) 0.035(3) 0.0278(19) -0.005(2) 0.0050(15) 0.000(2)
N31A 0.0218(19) 0.039(3) 0.0269(19) -0.004(2) 0.0101(16) -0.002(2)
N31B 0.020(2) 0.036(3) 0.033(2) 0.003(2) 0.0148(18) 0.002(2)
N32A 0.0203(19) 0.031(3) 0.031(2) 0.001(2) 0.0119(16) 0.001(2)
N32B 0.021(2) 0.029(3) 0.028(2) 0.0004(19) 0.0100(17) -0.001(2)
C1A 0.030(3) 0.044(4) 0.041(3) -0.004(3) 0.009(2) 0.000(3)
C1B 0.024(2) 0.048(4) 0.039(3) 0.000(3) 0.013(2) -0.003(3)
C2A 0.025(3) 0.051(4) 0.054(3) 0.003(4) 0.016(2) -0.007(4)
C2B 0.044(4) 0.051(5) 0.055(4) 0.003(4) 0.019(3) 0.006(4)
C3A 0.055(5) 0.090(8) 0.082(6) 0.003(5) 0.030(4) -0.028(5)
C3B 0.055(6) 0.126(11) 0.127(9) 0.039(8) 0.002(6) -0.034(7)
C4A 0.077(7) 0.101(10) 0.120(9) 0.037(8) 0.045(6) -0.002(7)
C4B 0.124(13) 0.122(15) 0.24(2) -0.066(14) 0.060(13) -0.059(11)
C5A 0.035(4) 0.093(8) 0.093(6) -0.024(5) 0.026(4) 0.005(4)
C5B 0.075(7) 0.202(17) 0.105(8) -0.010(9) 0.059(6) 0.002(8)
C6A 0.071(7) 0.095(10) 0.158(11) -0.047(9) 0.025(7) 0.011(7)
C6B 0.090(7) 0.225(17) 0.060(5) -0.015(9) 0.026(5) -0.020(11)
C7A 0.040(4) 0.100(8) 0.074(5) -0.003(5) 0.014(4) 0.000(5)
C7B 0.039(4) 0.120(10) 0.110(8) 0.035(7) 0.014(5) 0.018(5)
C8A 0.066(6) 0.140(12) 0.062(5) -0.018(6) -0.001(5) -0.001(6)
C8B 0.068(7) 0.108(11) 0.148(11) 0.028(9) 0.047(7) 0.026(7)
C11A 0.035(3) 0.021(3) 0.033(3) 0.002(2) 0.013(2) -0.002(2)
C11B 0.040(3) 0.028(4) 0.038(3) -0.004(3) 0.011(3) -0.010(3)
C12A 0.037(3) 0.027(3) 0.041(3) 0.004(3) 0.008(3) 0.006(3)
C12B 0.041(4) 0.025(4) 0.039(3) -0.003(3) 0.021(3) 0.001(3)
C13A 0.028(3) 0.032(3) 0.027(3) -0.002(2) 0.007(2) 0.002(2)
C13B 0.029(3) 0.023(3) 0.032(3) 0.001(2) 0.009(2) 0.000(2)
C14A 0.043(4) 0.034(4) 0.058(4) 0.007(3) 0.029(3) 0.000(3)
C14B 0.029(3) 0.048(5) 0.062(4) -0.002(4) 0.011(3) -0.013(3)
C15A 0.122(10) 0.080(8) 0.172(12) -0.023(8) 0.101(9) -0.041(8)
C15B 0.058(6) 0.082(9) 0.242(16) -0.043(10) 0.049(8) -0.040(6)
C16A 0.113(9) 0.150(12) 0.096(7) -0.068(8) 0.073(7) -0.061(9)
C16B 0.047(5) 0.133(12) 0.109(8) 0.033(8) -0.003(5) -0.027(6)
C17A 0.022(3) 0.035(4) 0.048(3) 0.003(3) 0.008(3) 0.001(3)
C17B 0.030(3) 0.034(4) 0.029(3) -0.001(2) 0.009(2) 0.003(3)
C18A 0.036(4) 0.105(8) 0.098(7) -0.044(6) 0.021(4) -0.008(5)
C18B 0.047(4) 0.046(4) 0.045(3) 0.004(3) 0.016(3) 0.017(3)
C19A 0.051(5) 0.123(10) 0.083(6) 0.030(6) -0.010(5) 0.008(6)
C19B 0.037(3) 0.055(5) 0.045(3) -0.003(3) 0.021(3) -0.001(3)
C21A 0.034(3) 0.027(3) 0.034(3) 0.002(2) 0.014(2) 0.004(3)
C21B 0.034(3) 0.028(3) 0.027(2) -0.005(3) 0.015(2) -0.001(3)
C22A 0.043(3) 0.035(4) 0.031(3) -0.006(3) 0.013(2) -0.002(3)
C22B 0.032(3) 0.050(4) 0.022(2) 0.006(3) 0.0080(19) 0.001(3)
C23A 0.031(3) 0.032(3) 0.031(3) -0.001(2) 0.010(2) -0.008(3)
C23B 0.027(2) 0.029(3) 0.027(2) 0.000(2) 0.0053(19) 0.000(3)
C24A 0.036(3) 0.027(3) 0.041(3) -0.003(3) 0.018(3) 0.000(3)
C24B 0.034(3) 0.034(4) 0.028(3) 0.004(2) 0.012(2) 0.010(3)
C25A 0.056(4) 0.073(6) 0.048(4) 0.018(4) 0.024(3) 0.037(4)
C25B 0.050(3) 0.062(5) 0.036(3) 0.003(4) 0.022(3) 0.001(4)
C26A 0.060(4) 0.055(5) 0.035(3) -0.011(3) 0.025(3) 0.007(4)
C26B 0.061(4) 0.042(4) 0.057(4) -0.001(3) 0.038(3) -0.006(4)
C27A 0.027(3) 0.052(5) 0.035(3) -0.007(3) 0.004(2) -0.010(3)
C27B 0.023(3) 0.048(5) 0.034(3) -0.001(3) 0.005(2) -0.006(3)
C28A 0.031(4) 0.104(8) 0.092(6) 0.027(6) 0.009(4) 0.013(5)
C28B 0.041(4) 0.085(8) 0.131(8) -0.045(7) 0.025(5) -0.016(5)
C29A 0.045(5) 0.070(7) 0.155(10) 0.002(7) 0.034(5) -0.021(5)
C29B 0.035(4) 0.073(7) 0.127(8) 0.019(6) 0.011(5) 0.009(4)
C31A 0.020(2) 0.037(4) 0.028(2) 0.002(2) 0.0047(19) 0.000(2)
C31B 0.035(3) 0.029(3) 0.030(3) 0.002(2) 0.016(2) 0.006(3)
C32A 0.029(3) 0.044(4) 0.031(3) 0.000(3) 0.015(2) -0.001(3)
C32B 0.051(4) 0.021(4) 0.051(4) 0.008(3) 0.024(3) 0.003(3)
C33A 0.030(3) 0.029(4) 0.029(2) -0.006(2) 0.015(2) -0.005(3)
C33B 0.036(3) 0.026(3) 0.034(3) 0.001(2) 0.020(2) -0.008(3)
C34A 0.023(3) 0.050(5) 0.031(3) -0.003(3) 0.005(2) 0.001(3)
C34B 0.033(3) 0.034(4) 0.035(3) 0.008(3) 0.011(2) 0.007(3)
C35A 0.034(3) 0.056(5) 0.078(5) -0.001(4) 0.015(3) -0.002(3)
C35B 0.037(4) 0.042(4) 0.055(4) 0.002(3) -0.003(3) 0.002(3)
C36A 0.036(4) 0.070(6) 0.051(4) 0.009(4) 0.002(3) 0.005(4)
C36B 0.042(4) 0.044(4) 0.047(4) 0.006(3) 0.007(3) 0.013(3)
C37A 0.032(3) 0.049(4) 0.034(3) 0.001(3) 0.017(2) 0.000(3)
C37B 0.034(3) 0.027(4) 0.063(4) -0.004(3) 0.030(3) -0.005(3)
C38A 0.049(4) 0.106(8) 0.085(6) -0.027(5) 0.044(4) -0.010(5)
C38B 0.054(5) 0.079(7) 0.063(5) -0.018(4) 0.023(4) -0.018(5)
C39A 0.036(4) 0.058(5) 0.075(5) 0.003(4) 0.023(3) -0.008(4)
C39B 0.068(5) 0.074(6) 0.076(5) 0.005(5) 0.054(4) -0.011(5)
B1 0.016(2) 0.046(4) 0.030(3) 0.001(4) 0.007(2) -0.004(4)
B2 0.018(3) 0.038(4) 0.031(3) -0.007(3) 0.010(2) 0.000(3)

loop_
_atom_type_symbol
_atom_type_description
_atom_type_scat_dispersion_real
_atom_type_scat_dispersion_imag
_atom_type_scat_source
C C 0.0033 0.0016 'International Tables Vol C Tables 4.2.6.8 and 6.1.1.4'
H H 0.0000 0.0000 'International Tables Vol C Tables 4.2.6.8 and 6.1.1.4'
N N 0.0061 0.0033 'International Tables Vol C Tables 4.2.6.8 and 6.1.1.4'
B B 0.0013 0.0007 'International Tables Vol C Tables 4.2.6.8 and 6.1.1.4'
Si Si 0.0817 0.0704 'International Tables Vol C Tables 4.2.6.8 and 6.1.1.4'
Co Co 0.3494 0.9721 'International Tables Vol C Tables 4.2.6.8 and 6.1.1.4'

loop_
_geom_angle_atom_site_label_1
_geom_angle_atom_site_label_2
_geom_angle_atom_site_label_3
_geom_angle
_geom_angle_publ_flag
C1A Co1 N21A 124.4(3) yes
C1A Co1 N31A 122.73(19) yes
N21A Co1 N31A 92.67(19) yes
C1A Co1 N11A 123.2(3) yes
N21A Co1 N11A 91.81(17) yes
N31A Co1 N11A 93.2(2) yes
C1B Co2 N31B 121.5(3) yes
C1B Co2 N21B 121.23(19) yes
N31B Co2 N21B 94.9(2) yes
C1B Co2 N11B 126.5(3) yes
N31B Co2 N11B 92.54(17) yes
N21B Co2 N11B 91.75(19) yes
C2A Si1 C5A 110.5(4) yes
C2A Si1 C3A 108.8(4) yes
C5A Si1 C3A 111.0(5) yes
C2A Si1 C7A 108.9(4) yes
C5A Si1 C7A 107.9(4) yes
C3A Si1 C7A 109.8(5) yes
C2B Si2 C7B 109.4(4) yes
C2B Si2 C5B 110.1(4) yes
C7B Si2 C5B 111.7(6) yes
C2B Si2 C3B 106.0(5) yes
C7B Si2 C3B 110.0(5) yes
C5B Si2 C3B 109.5(7) yes
C11A N11A N12A 106.9(5) yes
C11A N11A Co1 139.1(4) yes
N12A N11A Co1 113.6(4) yes
C11B N11B N12B 107.9(5) yes
C11B N11B Co2 139.3(4) yes
N12B N11B Co2 112.2(3) yes
C13A N12A N11A 109.4(5) yes
C13A N12A B1 131.5(5) yes
N11A N12A B1 118.9(4) yes
C13B N12B N11B 108.7(5) yes
C13B N12B B2 131.2(5) yes
N11B N12B B2 120.1(4) yes
C21A N21A N22A 107.7(5) yes
C21A N21A Co1 137.3(4) yes
N22A N21A Co1 115.0(4) yes
C21B N21B N22B 107.9(4) yes
C21B N21B Co2 137.6(3) yes
N22B N21B Co2 114.3(3) yes
C23A N22A N21A 108.4(5) yes
C23A N22A B1 132.9(5) yes
N21A N22A B1 118.6(4) yes
C23B N22B N21B 109.3(4) yes
C23B N22B B2 131.9(4) yes
N21B N22B B2 118.5(4) yes
C31A N31A N32A 108.1(4) yes
C31A N31A Co1 137.9(4) yes
N32A N31A Co1 113.9(3) yes
C31B N31B N32B 107.5(5) yes
C31B N31B Co2 137.8(4) yes
N32B N31B Co2 114.5(4) yes
C33A N32A N31A 108.9(4) yes
C33A N32A B1 131.5(4) yes
N31A N32A B1 119.6(4) yes
C33B N32B N31B 107.8(5) yes
C33B N32B B2 133.5(5) yes
N31B N32B B2 118.6(5) yes
C2A C1A Co1 179.0(7) yes
C2B C1B Co2 178.9(7) yes
C1A C2A Si1 177.9(8) yes
C1B C2B Si2 174.4(9) yes
C4A C3A Si1 114.6(7) yes
C4B C3B Si2 114.7(9) yes
C6A C5A Si1 116.0(7) yes
C6B C5B Si2 116.9(10) yes
C8A C7A Si1 116.5(7) yes
C8B C7B Si2 114.0(8) yes
N11A C11A C12A 110.2(5) yes
N11A C11A C14A 120.0(5) yes
C12A C11A C14A 129.7(6) yes
N11B C11B C12B 109.2(6) yes
N11B C11B C14B 120.1(6) yes
C12B C11B C14B 130.6(6) yes
C11A C12A C13A 106.2(5) yes
C13B C12B C11B 106.0(6) yes
N12A C13A C12A 107.2(5) yes
N12A C13A C17A 123.4(6) yes
C12A C13A C17A 129.3(6) yes
N12B C13B C12B 108.3(5) yes
N12B C13B C17B 122.7(5) yes
C12B C13B C17B 129.0(6) yes
C16A C14A C11A 110.6(6) yes
C16A C14A C15A 112.1(9) yes
C11A C14A C15A 112.0(7) yes
C16B C14B C11B 112.0(7) yes
C16B C14B C15B 112.3(10) yes
C11B C14B C15B 110.7(7) yes
C13A C17A C18A 110.8(5) yes
C13A C17A C19A 111.4(6) yes
C18A C17A C19A 113.2(8) yes
C18B C17B C13B 110.9(5) yes
C18B C17B C19B 112.1(5) yes
C13B C17B C19B 109.4(5) yes
N21A C21A C22A 109.1(5) yes
N21A C21A C24A 120.6(5) yes
C22A C21A C24A 130.3(6) yes
N21B C21B C22B 109.1(4) yes
N21B C21B C24B 120.1(4) yes
C22B C21B C24B 130.8(4) yes
C23A C22A C21A 107.2(5) yes
C21B C22B C23B 107.3(4) yes
C22A C23A N22A 107.5(5) yes
C22A C23A C27A 130.6(6) yes
N22A C23A C27A 121.8(6) yes
N22B C23B C22B 106.4(4) yes
N22B C23B C27B 123.2(5) yes
C22B C23B C27B 130.4(4) yes
C21A C24A C25A 110.7(5) yes
C21A C24A C26A 111.2(5) yes
C25A C24A C26A 111.3(6) yes
C21B C24B C25B 111.9(5) yes
C21B C24B C26B 110.9(5) yes
C25B C24B C26B 111.9(6) yes
C28A C27A C29A 110.1(7) yes
C28A C27A C23A 108.8(6) yes
C29A C27A C23A 109.4(6) yes
C28B C27B C23B 109.5(6) yes
C28B C27B C29B 111.1(6) yes
C23B C27B C29B 111.0(6) yes
N31A C31A C32A 109.3(4) yes
N31A C31A C34A 120.5(5) yes
C32A C31A C34A 130.1(5) yes
N31B C31B C32B 109.3(6) yes
N31B C31B C34B 119.9(5) yes
C32B C31B C34B 130.6(6) yes
C33A C32A C31A 106.4(5) yes
C33B C32B C31B 106.6(6) yes
N32A C33A C32A 107.3(4) yes
N32A C33A C37A 123.3(4) yes
C32A C33A C37A 129.4(5) yes
N32B C33B C32B 108.7(5) yes
N32B C33B C37B 122.2(5) yes
C32B C33B C37B 129.0(6) yes
C31A C34A C36A 111.4(5) yes
C31A C34A C35A 110.4(5) yes
C36A C34A C35A 112.0(6) yes
C31B C34B C36B 111.8(6) yes
C31B C34B C35B 109.7(5) yes
C36B C34B C35B 111.4(5) yes
C33A C37A C39A 111.1(6) yes
C33A C37A C38A 110.8(5) yes
C39A C37A C38A 110.7(6) yes
C38B C37B C39B 111.2(6) yes
C38B C37B C33B 110.3(6) yes
C39B C37B C33B 111.3(6) yes
N32A B1 N22A 110.4(6) yes
N32A B1 N12A 109.2(5) yes
N22A B1 N12A 107.9(4) yes
N12B B2 N32B 110.0(4) yes
N12B B2 N22B 108.1(5) yes
N32B B2 N22B 108.6(5) yes

loop_
_geom_bond_atom_site_label_1
_geom_bond_atom_site_label_2
_geom_bond_distance
_geom_bond_publ_flag
Co1 C1A 1.965(6) yes
Co1 N21A 2.010(5) yes
Co1 N31A 2.019(4) yes
Co1 N11A 2.036(5) yes
Co2 C1B 1.935(5) yes
Co2 N31B 1.990(5) yes
Co2 N21B 2.014(4) yes
Co2 N11B 2.034(5) yes
Si1 C2A 1.849(6) yes
Si1 C5A 1.865(11) yes
Si1 C3A 1.866(10) yes
Si1 C7A 1.867(9) yes
Si2 C2B 1.804(7) yes
Si2 C7B 1.859(10) yes
Si2 C5B 1.872(12) yes
Si2 C3B 1.887(14) yes
N11A C11A 1.336(8) yes
N11A N12A 1.397(7) yes
N11B C11B 1.330(8) yes
N11B N12B 1.396(6) yes
N12A C13A 1.352(7) yes
N12A B1 1.563(11) yes
N12B C13B 1.349(7) yes
N12B B2 1.548(10) yes
N21A C21A 1.327(8) yes
N21A N22A 1.380(6) yes
N21B C21B 1.339(6) yes
N21B N22B 1.372(6) yes
N22A C23A 1.369(7) yes
N22A B1 1.555(10) yes
N22B C23B 1.364(6) yes
N22B B2 1.572(7) yes
N31A C31A 1.322(6) yes
N31A N32A 1.382(6) yes
N31B C31B 1.329(8) yes
N31B N32B 1.393(6) yes
N32A C33A 1.372(6) yes
N32A B1 1.549(7) yes
N32B C33B 1.353(7) yes
N32B B2 1.558(10) yes
C1A C2A 1.199(8) yes
C1B C2B 1.233(8) yes
C3A C4A 1.523(15) yes
C3B C4B 1.55(2) yes
C5A C6A 1.496(13) yes
C5B C6B 1.471(16) yes
C7A C8A 1.478(13) yes
C7B C8B 1.520(17) yes
C11A C12A 1.387(8) yes
C11A C14A 1.502(9) yes
C11B C12B 1.408(9) yes
C11B C14B 1.515(9) yes
C12A C13A 1.409(9) yes
C12B C13B 1.393(9) yes
C13A C17A 1.493(8) yes
C13B C17B 1.528(8) yes
C14A C16A 1.478(11) yes
C14A C15A 1.514(13) yes
C14B C16B 1.451(12) yes
C14B C15B 1.511(13) yes
C17A C18A 1.504(11) yes
C17A C19A 1.538(10) yes
C17B C18B 1.515(9) yes
C17B C19B 1.525(9) yes
C21A C22A 1.392(9) yes
C21A C24A 1.513(9) yes
C21B C22B 1.377(7) yes
C21B C24B 1.518(8) yes
C22A C23A 1.362(9) yes
C22B C23B 1.397(7) yes
C23A C27A 1.530(9) yes
C23B C27B 1.507(7) yes
C24A C25A 1.521(9) yes
C24A C26A 1.536(8) yes
C24B C25B 1.523(7) yes
C24B C26B 1.525(9) yes
C27A C28A 1.517(10) yes
C27A C29A 1.511(12) yes
C27B C28B 1.502(11) yes
C27B C29B 1.522(11) yes
C31A C32A 1.411(7) yes
C31A C34A 1.511(7) yes
C31B C32B 1.387(9) yes
C31B C34B 1.517(8) yes
C32A C33A 1.383(7) yes
C32B C33B 1.364(9) yes
C33A C37A 1.499(7) yes
C33B C37B 1.531(8) yes
C34A C36A 1.509(9) yes
C34A C35A 1.534(10) yes
C34B C36B 1.526(10) yes
C34B C35B 1.534(9) yes
C37A C39A 1.508(11) yes
C37A C38A 1.516(10) yes
C37B C38B 1.524(10) yes
C37B C39B 1.521(10) yes
